data_2217563
loop_
_publ_author_name
'Wriedt, Mario'
'Je\&s, Inke'
'N\"ather, Christian'

_publ_section_title
;
 Dibromido(di-2-pyridyl sulfide-\k^2^<i>N,N</i>')zinc(II)
;
_journal_coeditor_code IM2053
_journal_issue 2
_journal_name_full 'Acta Crystallographica Section E'
_journal_page_first m315
_journal_page_last m315
_journal_paper_doi 10.1107/S1600536808000081
_journal_volume 64
_journal_year 2008
_chemical_formula_iupac '[Zn Br2 (C10 H8 N2 S)]'
_chemical_formula_moiety 'C10 H8 Br2 N2 S Zn'
_chemical_formula_sum 'C10 H8 Br2 N2 S Zn'
_chemical_formula_weight 413.43
_chemical_name_systematic
;
Dibromido(di-2-pyridyl sulfide-\k^2^<i>N,N'</i>)zinc(II)
;
_space_group_IT_number 14
_symmetry_cell_setting monoclinic
_symmetry_space_group_name_Hall '-P 2ybc'
_symmetry_space_group_name_H-M 'P 1 21/c 1'
_atom_sites_solution_hydrogens geom
_atom_sites_solution_primary direct
_atom_sites_solution_secondary difmap
_audit_creation_method SHELXL-97
_cell_angle_alpha 90.00
_cell_angle_beta 91.663(9)
_cell_angle_gamma 90.00
_cell_formula_units_Z 4
_cell_length_a 11.0385(8)
_cell_length_b 8.9627(5)
_cell_length_c 13.1570(10)
_cell_measurement_reflns_used 8000
_cell_measurement_temperature 170(2)
_cell_measurement_theta_max 24.9
_cell_measurement_theta_min 13.75
_cell_volume 1301.14(15)
_computing_cell_refinement 'IPDS Program Package (Stoe, 1998)'
_computing_data_collection 'IPDS Program Package (Stoe, 1998)'
_computing_data_reduction 'IPDS Program Package (Stoe, 1998)'
_computing_molecular_graphics 'XP in SHELXTL (Bruker, 1998)'
_computing_publication_material 'CIFTAB in SHELXTL (Bruker, 1998)'
_computing_structure_refinement 'SHELXL97 (Sheldrick, 2008)'
_computing_structure_solution 'SHELXS97 (Sheldrick, 2008)'
_diffrn_ambient_temperature 170(2)
_diffrn_measured_fraction_theta_full 0.985
_diffrn_measured_fraction_theta_max 0.985
_diffrn_measurement_device_type 'Stoe IPDS-1'
_diffrn_measurement_method 'Phi scans'
_diffrn_radiation_monochromator graphite
_diffrn_radiation_source 'fine-focus sealed tube'
_diffrn_radiation_type MoK\a
_diffrn_radiation_wavelength 0.71073
_diffrn_reflns_av_R_equivalents 0.0411
_diffrn_reflns_av_sigmaI/netI 0.0266
_diffrn_reflns_limit_h_max 14
_diffrn_reflns_limit_h_min -14
_diffrn_reflns_limit_k_max 11
_diffrn_reflns_limit_k_min -11
_diffrn_reflns_limit_l_max 17
_diffrn_reflns_limit_l_min -17
_diffrn_reflns_number 14781
_diffrn_reflns_theta_full 28.04
_diffrn_reflns_theta_max 28.04
_diffrn_reflns_theta_min 2.75
_diffrn_standards_decay_% 0
_diffrn_standards_interval_time 0
_diffrn_standards_number 0
_exptl_absorpt_coefficient_mu 8.162
_exptl_absorpt_correction_T_max 0.3938
_exptl_absorpt_correction_T_min 0.2849
_exptl_absorpt_correction_type numerical
_exptl_absorpt_process_details '(X-SHAPE; Stoe, 1998)'
_exptl_crystal_colour colourless
_exptl_crystal_density_diffrn 2.111
_exptl_crystal_density_method 'not measured'
_exptl_crystal_description block
_exptl_crystal_F_000 792
_exptl_crystal_size_max 0.14
_exptl_crystal_size_mid 0.10
_exptl_crystal_size_min 0.07
_refine_diff_density_max 1.153
_refine_diff_density_min -1.155
_refine_ls_extinction_coef 0.0076(6)
_refine_ls_extinction_expression Fc^*^=kFc[1+0.001xFc^2^\l^3^/sin(2\q)]^-1/4^
_refine_ls_extinction_method SHELXL
_refine_ls_goodness_of_fit_ref 1.029
_refine_ls_hydrogen_treatment constr
_refine_ls_matrix_type full
_refine_ls_number_parameters 146
_refine_ls_number_reflns 3105
_refine_ls_number_restraints 0
_refine_ls_restrained_S_all 1.029
_refine_ls_R_factor_all 0.0458
_refine_ls_R_factor_gt 0.0330
_refine_ls_shift/su_max 0.001
_refine_ls_shift/su_mean 0.000
_refine_ls_structure_factor_coef Fsqd
_refine_ls_weighting_details 'calc w=1/[\s^2^(Fo^2^)+(0.0528P)^2^+0.9116P] where P=(Fo^2^+2Fc^2^)/3'
_refine_ls_weighting_scheme calc
_refine_ls_wR_factor_gt 0.0799
_refine_ls_wR_factor_ref 0.0853
_reflns_number_gt 2534
_reflns_number_total 3105
_reflns_threshold_expression >2sigma(I)
_cod_data_source_file im2053.cif
_cod_data_source_block I
_cod_original_cell_volume 1301.2(2)
_cod_original_sg_symbol_H-M 'P 21/c'
_cod_database_code 2217563
_cod_database_fobs_code 2217563

loop_
_symmetry_equiv_pos_as_xyz
'x, y, z'
'-x, y+1/2, -z+1/2'
'-x, -y, -z'
'x, -y-1/2, z-1/2'

loop_
_atom_site_type_symbol
_atom_site_label
_atom_site_fract_x
_atom_site_fract_y
_atom_site_fract_z
_atom_site_U_iso_or_equiv
_atom_site_adp_type
_atom_site_calc_flag
_atom_site_refinement_flags
_atom_site_occupancy
Zn Zn1 0.74601(4) 0.84740(4) 0.50911(3) 0.01791(12) Uani d . 1
Br Br1 0.72001(4) 1.08853(4) 0.57571(3) 0.03251(13) Uani d . 1
Br Br2 0.76278(4) 0.82087(5) 0.33235(3) 0.03579(13) Uani d . 1
N N1 0.8929(3) 0.7499(3) 0.5825(2) 0.0174(5) Uani d . 1
C C1 0.8968(3) 0.6003(4) 0.5939(2) 0.0187(6) Uani d . 1
C C2 0.9955(4) 0.5287(4) 0.6405(3) 0.0258(7) Uani d . 1
H H2 0.9973 0.4231 0.6461 0.031 Uiso calc R 1
C C3 1.0912(4) 0.6142(5) 0.6789(3) 0.0308(8) Uani d . 1
H H3 1.1597 0.5677 0.7106 0.037 Uiso calc R 1
C C4 1.0854(4) 0.7682(5) 0.6702(3) 0.0323(9) Uani d . 1
H H4 1.1491 0.8289 0.6973 0.039 Uiso calc R 1
C C5 0.9853(3) 0.8322(4) 0.6215(3) 0.0252(7) Uani d . 1
H H5 0.9818 0.9377 0.6153 0.030 Uiso calc R 1
S S1 0.77889(9) 0.48727(9) 0.54086(8) 0.0262(2) Uani d . 1
N N11 0.6206(3) 0.7109(3) 0.5746(2) 0.0173(5) Uani d . 1
C C11 0.6435(3) 0.5653(3) 0.5880(2) 0.0175(6) Uani d . 1
C C12 0.5613(3) 0.4683(4) 0.6314(3) 0.0247(7) Uani d . 1
H H12 0.5790 0.3650 0.6384 0.030 Uiso calc R 1
C C13 0.4528(4) 0.5268(4) 0.6640(3) 0.0291(8) Uani d . 1
H H13 0.3945 0.4635 0.6935 0.035 Uiso calc R 1
C C14 0.4303(4) 0.6768(5) 0.6535(3) 0.0311(8) Uani d . 1
H H14 0.3569 0.7185 0.6767 0.037 Uiso calc R 1
C C15 0.5160(3) 0.7667(4) 0.6085(3) 0.0240(7) Uani d . 1
H H15 0.5004 0.8705 0.6015 0.029 Uiso calc R 1

loop_
_atom_site_aniso_label
_atom_site_aniso_U_11
_atom_site_aniso_U_22
_atom_site_aniso_U_33
_atom_site_aniso_U_12
_atom_site_aniso_U_13
_atom_site_aniso_U_23
Zn1 0.0211(2) 0.01532(19) 0.01722(19) -0.00099(14) -0.00055(14) 0.00326(13)
Br1 0.0418(3) 0.01468(17) 0.0407(2) 0.00437(14) -0.00482(17) -0.00135(13)
Br2 0.0492(3) 0.0418(2) 0.01642(18) -0.01221(18) 0.00179(15) 0.00378(14)
N1 0.0158(14) 0.0174(12) 0.0192(13) 0.0002(10) 0.0023(10) -0.0007(10)
C1 0.0196(17) 0.0198(15) 0.0171(15) 0.0046(12) 0.0062(12) -0.0003(11)
C2 0.026(2) 0.0284(17) 0.0238(17) 0.0106(14) 0.0068(14) 0.0047(13)
C3 0.0200(19) 0.049(2) 0.0232(17) 0.0120(16) 0.0013(14) 0.0013(15)
C4 0.0188(19) 0.047(2) 0.0313(19) 0.0016(16) -0.0014(15) -0.0104(17)
C5 0.0214(19) 0.0282(17) 0.0261(18) -0.0005(14) 0.0007(14) -0.0044(14)
S1 0.0246(5) 0.0165(4) 0.0380(5) -0.0023(3) 0.0090(4) -0.0081(3)
N11 0.0172(14) 0.0191(12) 0.0157(12) -0.0031(10) -0.0003(10) 0.0008(10)
C11 0.0208(18) 0.0151(13) 0.0164(14) -0.0039(12) -0.0003(12) -0.0008(11)
C12 0.0234(19) 0.0238(16) 0.0270(18) -0.0072(14) 0.0021(14) 0.0013(13)
C13 0.027(2) 0.0340(19) 0.0269(18) -0.0118(16) 0.0030(15) 0.0007(14)
C14 0.0142(18) 0.041(2) 0.038(2) -0.0009(15) 0.0047(15) -0.0051(16)
C15 0.0164(18) 0.0251(16) 0.0305(18) 0.0017(13) 0.0014(13) -0.0014(13)

loop_
_atom_type_symbol
_atom_type_description
_atom_type_scat_dispersion_real
_atom_type_scat_dispersion_imag
_atom_type_scat_source
C C 0.0033 0.0016 'International Tables Vol C Tables 4.2.6.8 and 6.1.1.4'
H H 0.0000 0.0000 'International Tables Vol C Tables 4.2.6.8 and 6.1.1.4'
S S 0.1246 0.1234 'International Tables Vol C Tables 4.2.6.8 and 6.1.1.4'
Zn Zn 0.2839 1.4301 'International Tables Vol C Tables 4.2.6.8 and 6.1.1.4'
Br Br -0.2901 2.4595 'International Tables Vol C Tables 4.2.6.8 and 6.1.1.4'
N N 0.0061 0.0033 'International Tables Vol C Tables 4.2.6.8 and 6.1.1.4'

loop_
_geom_angle_atom_site_label_1
_geom_angle_atom_site_label_2
_geom_angle_atom_site_label_3
_geom_angle
_geom_angle_publ_flag
N11 Zn1 N1 94.66(11) y
N11 Zn1 Br2 115.35(8) y
N1 Zn1 Br2 109.76(8) y
N11 Zn1 Br1 107.43(8) y
N1 Zn1 Br1 108.56(8) y
Br2 Zn1 Br1 118.38(2) y
C5 N1 C1 118.6(3) ?
C5 N1 Zn1 121.6(2) ?
C1 N1 Zn1 119.8(2) ?
N1 C1 C2 122.0(3) ?
N1 C1 S1 120.1(3) ?
C2 C1 S1 117.8(3) ?
C3 C2 C1 118.9(3) ?
C3 C2 H2 120.5 ?
C1 C2 H2 120.5 ?
C4 C3 C2 119.2(3) ?
C4 C3 H3 120.4 ?
C2 C3 H3 120.4 ?
C5 C4 C3 119.0(4) ?
C5 C4 H4 120.5 ?
C3 C4 H4 120.5 ?
N1 C5 C4 122.3(3) ?
N1 C5 H5 118.9 ?
C4 C5 H5 118.9 ?
C1 S1 C11 104.63(15) ?
C11 N11 C15 118.6(3) ?
C11 N11 Zn1 120.5(2) ?
C15 N11 Zn1 120.8(2) ?
N11 C11 C12 122.7(3) ?
N11 C11 S1 119.7(2) ?
C12 C11 S1 117.5(3) ?
C13 C12 C11 118.0(3) ?
C13 C12 H12 121.0 ?
C11 C12 H12 121.0 ?
C14 C13 C12 119.7(3) ?
C14 C13 H13 120.2 ?
C12 C13 H13 120.2 ?
C13 C14 C15 119.1(4) ?
C13 C14 H14 120.4 ?
C15 C14 H14 120.4 ?
N11 C15 C14 121.8(3) ?
N11 C15 H15 119.1 ?
C14 C15 H15 119.1 ?

loop_
_geom_bond_atom_site_label_1
_geom_bond_atom_site_label_2
_geom_bond_distance
_geom_bond_publ_flag
Zn1 N11 2.055(3) y
Zn1 N1 2.058(3) y
Zn1 Br2 2.3504(6) y
Zn1 Br1 2.3527(5) y
N1 C5 1.348(4) ?
N1 C1 1.350(4) ?
C1 C2 1.391(5) ?
C1 S1 1.776(4) ?
C2 C3 1.388(6) ?
C2 H2 0.9500 ?
C3 C4 1.386(6) ?
C3 H3 0.9500 ?
C4 C5 1.385(5) ?
C4 H4 0.9500 ?
C5 H5 0.9500 ?
S1 C11 1.778(4) ?
N11 C11 1.340(4) ?
N11 C15 1.347(5) ?
C11 C12 1.391(5) ?
C12 C13 1.387(6) ?
C12 H12 0.9500 ?
C13 C14 1.373(6) ?
C13 H13 0.9500 ?
C14 C15 1.388(5) ?
C14 H14 0.9500 ?
C15 H15 0.9500 ?
